data_4022373
loop_
_publ_author_name
'David R. Carbery'
'Serge Reignier'
'Neil D. Miller'
'Harry Adams'
'Joseph P. A. Harrity'

_publ_section_title
;
 Investigation of a Stereoselective Co-Mediated Rearrangement
 Reaction
;
_journal_name_full 'Journal of Organic Chemistry'
_journal_page_first 4392
_journal_page_last 4399
_journal_paper_doi 10.1021/jo0300587
_journal_volume 68
_journal_year 2003
_chemical_formula_sum 'C24 H22 Co2 O7'
_chemical_formula_weight 540.28
_chemical_name_systematic
;
  ?
;
_space_group_IT_number 14
_symmetry_cell_setting monoclinic
_symmetry_space_group_name_Hall '-P 2ybc'
_symmetry_space_group_name_H-M 'P 1 21/c 1'
_atom_sites_solution_hydrogens geom
_atom_sites_solution_primary direct
_atom_sites_solution_secondary difmap
_audit_creation_method SHELXL-97
_cell_angle_alpha 90.00
_cell_angle_beta 110.138(2)
_cell_angle_gamma 90.00
_cell_formula_units_Z 8
_cell_length_a 16.4131(19)
_cell_length_b 13.0570(15)
_cell_length_c 23.774(3)
_cell_measurement_reflns_used 7352
_cell_measurement_temperature 150(2)
_cell_measurement_theta_max 55.013
_cell_measurement_theta_min 4.801
_cell_volume 4783.4(10)
_computing_cell_refinement 'Bruker SMART'
_computing_data_collection 'Bruker SMART'
_computing_data_reduction 'Bruker SHELXTL'
_computing_molecular_graphics 'Bruker SHELXTL'
_computing_publication_material 'Bruker SHELXTL'
_computing_structure_refinement 'SHELXL-97 (Sheldrick, 1997)'
_computing_structure_solution 'SHELXS-97 (Sheldrick, 1990)'
_diffrn_ambient_temperature 150(2)
_diffrn_measured_fraction_theta_full 0.957
_diffrn_measured_fraction_theta_max 0.957
_diffrn_measurement_device_type 'CCD area detector'
_diffrn_measurement_method 'phi and omega scans'
_diffrn_radiation_monochromator graphite
_diffrn_radiation_source 'fine-focus sealed tube'
_diffrn_radiation_type MoK\a
_diffrn_radiation_wavelength 0.71073
_diffrn_reflns_av_R_equivalents 0.0673
_diffrn_reflns_av_sigmaI/netI 0.0798
_diffrn_reflns_limit_h_max 21
_diffrn_reflns_limit_h_min -21
_diffrn_reflns_limit_k_max 17
_diffrn_reflns_limit_k_min -17
_diffrn_reflns_limit_l_max 18
_diffrn_reflns_limit_l_min -31
_diffrn_reflns_number 29688
_diffrn_reflns_theta_full 28.30
_diffrn_reflns_theta_max 28.30
_diffrn_reflns_theta_min 1.32
_exptl_absorpt_coefficient_mu 1.428
_exptl_absorpt_correction_T_max 0.6130
_exptl_absorpt_correction_T_min 0.5473
_exptl_absorpt_correction_type empirical
_exptl_absorpt_process_details SADABS
_exptl_crystal_colour 'deep red'
_exptl_crystal_density_diffrn 1.500
_exptl_crystal_density_meas 150K
_exptl_crystal_density_method 'not measured'
_exptl_crystal_description block
_exptl_crystal_F_000 2208
_exptl_crystal_size_max 0.48
_exptl_crystal_size_mid 0.46
_exptl_crystal_size_min 0.38
_refine_diff_density_max 1.256
_refine_diff_density_min -0.668
_refine_diff_density_rms 0.093
_refine_ls_extinction_method none
_refine_ls_goodness_of_fit_ref 0.918
_refine_ls_hydrogen_treatment mixed
_refine_ls_matrix_type full
_refine_ls_number_parameters 595
_refine_ls_number_reflns 11380
_refine_ls_number_restraints 0
_refine_ls_restrained_S_all 0.918
_refine_ls_R_factor_all 0.0833
_refine_ls_R_factor_gt 0.0470
_refine_ls_shift/su_max 0.001
_refine_ls_shift/su_mean 0.000
_refine_ls_structure_factor_coef Fsqd
_refine_ls_weighting_details 'calc w=1/[\s^2^(Fo^2^)+(0.0563P)^2^+0.0000P] where P=(Fo^2^+2Fc^2^)/3'
_refine_ls_weighting_scheme calc
_refine_ls_wR_factor_gt 0.1025
_refine_ls_wR_factor_ref 0.1160
_reflns_number_gt 7205
_reflns_number_total 11380
_reflns_threshold_expression >2sigma(I)
_cod_data_source_file jo0300587_s2.cif
_cod_data_source_block ohj53m
_cod_depositor_comments
;
The following automatic conversions were performed:
'_symmetry_cell_setting' value 'Monoclinic' changed to 'monoclinic'
according to '/home/saulius/struct/CIF-dictionaries/cif_core.dic'
dictionary named 'cif_core.dic' version 2.4.1 from
2010-06-29.

'_exptl_absorpt_correction_type' value 'Empirical' changed to
'empirical' according to
'/home/saulius/struct/CIF-dictionaries/cif_core.dic' dictionary named
'cif_core.dic' version 2.4.1 from 2010-06-29.

Automatic conversion script
Id: cif_fix_enum 1527 2010-12-29 10:47:43Z saulius 
;
_cod_original_sg_symbol_H-M 'P 21/c'
_cod_database_code 4022373

loop_
_symmetry_equiv_pos_as_xyz
'x, y, z'
'-x, y+1/2, -z+1/2'
'-x, -y, -z'
'x, -y-1/2, z-1/2'

loop_
_atom_site_label
_atom_site_type_symbol
_atom_site_fract_x
_atom_site_fract_y
_atom_site_fract_z
_atom_site_U_iso_or_equiv
_atom_site_adp_type
_atom_site_occupancy
_atom_site_symmetry_multiplicity
_atom_site_calc_flag
_atom_site_refinement_flags
Co1 Co 0.10266(3) 0.05137(3) 0.450591(19) 0.02632(11) Uani 1 1 d .
Co2 Co 0.21806(3) 0.17142(4) 0.45047(2) 0.03239(12) Uani 1 1 d .
O1 O -0.01483(18) -0.1178(2) 0.39806(12) 0.0542(8) Uani 1 1 d .
O2 O 0.18032(19) -0.0303(2) 0.57348(12) 0.0648(9) Uani 1 1 d .
O3 O -0.02969(18) 0.2062(2) 0.44778(14) 0.0574(8) Uani 1 1 d .
O4 O 0.3551(2) 0.2173(3) 0.40087(16) 0.0881(12) Uani 1 1 d .
O5 O 0.1221(2) 0.3655(2) 0.44061(13) 0.0607(8) Uani 1 1 d .
O6 O 0.32061(18) 0.1448(2) 0.57848(12) 0.0579(8) Uani 1 1 d .
O7 O 0.07575(16) -0.12547(18) 0.24702(12) 0.0439(6) Uani 1 1 d .
C1 C 0.0316(2) -0.0534(3) 0.41862(15) 0.0344(8) Uani 1 1 d .
C2 C 0.1496(2) 0.0027(3) 0.52690(16) 0.0393(9) Uani 1 1 d .
C3 C 0.0213(2) 0.1465(3) 0.44968(16) 0.0369(8) Uani 1 1 d .
C4 C 0.3027(3) 0.2030(3) 0.42118(19) 0.0552(12) Uani 1 1 d .
C5 C 0.1605(3) 0.2923(3) 0.44495(16) 0.0416(9) Uani 1 1 d .
C6 C 0.2827(2) 0.1575(3) 0.52918(17) 0.0399(9) Uani 1 1 d .
C7 C 0.13793(19) 0.0938(2) 0.38207(13) 0.0240(7) Uani 1 1 d .
C8 C 0.19857(19) 0.0321(2) 0.41815(14) 0.0261(7) Uani 1 1 d .
C9 C 0.2563(2) -0.0555(3) 0.41962(14) 0.0295(7) Uani 1 1 d .
C10 C 0.3426(2) -0.0558(3) 0.45776(17) 0.0465(10) Uani 1 1 d .
H10A H 0.3647 -0.0001 0.4844 0.056 Uiso 1 1 calc R
C11 C 0.3963(2) -0.1377(4) 0.45683(19) 0.0542(11) Uani 1 1 d .
H11A H 0.4552 -0.1369 0.4826 0.065 Uiso 1 1 calc R
C12 C 0.3660(2) -0.2191(3) 0.41963(17) 0.0452(10) Uani 1 1 d .
H12A H 0.4035 -0.2745 0.4194 0.054 Uiso 1 1 calc R
C13 C 0.2809(2) -0.2204(3) 0.38245(17) 0.0399(9) Uani 1 1 d .
H13A H 0.2592 -0.2770 0.3565 0.048 Uiso 1 1 calc R
C14 C 0.2264(2) -0.1396(2) 0.38262(15) 0.0320(8) Uani 1 1 d .
H14A H 0.1675 -0.1418 0.3569 0.038 Uiso 1 1 calc R
C15 C 0.08779(19) 0.1246(2) 0.31835(13) 0.0239(7) Uani 1 1 d .
H15A H 0.0440 0.1771 0.3195 0.029 Uiso 1 1 calc R
C16 C 0.03733(19) 0.0305(2) 0.28260(13) 0.0227(6) Uani 1 1 d .
H16A H 0.0275 -0.0152 0.3134 0.027 Uiso 1 1 calc R
C17 C 0.0898(2) -0.0339(2) 0.25374(14) 0.0280(7) Uani 1 1 d .
C18 C 0.1578(2) 0.0155(3) 0.23396(15) 0.0352(8) Uani 1 1 d .
H18A H 0.1295 0.0465 0.1940 0.042 Uiso 1 1 calc R
H18B H 0.1982 -0.0379 0.2299 0.042 Uiso 1 1 calc R
C19 C 0.2096(2) 0.0977(3) 0.27680(15) 0.0328(8) Uani 1 1 d .
H19A H 0.2460 0.0658 0.3149 0.039 Uiso 1 1 calc R
H19B H 0.2483 0.1332 0.2591 0.039 Uiso 1 1 calc R
C20 C 0.1479(2) 0.1742(2) 0.28866(15) 0.0282(7) Uani 1 1 d .
H20A H 0.1120 0.2060 0.2503 0.034 Uiso 1 1 calc R
H20B H 0.1820 0.2293 0.3150 0.034 Uiso 1 1 calc R
C21 C -0.0563(2) 0.0565(2) 0.23765(14) 0.0285(7) Uani 1 1 d .
C22 C -0.1018(2) -0.0429(3) 0.21018(17) 0.0446(9) Uani 1 1 d .
H22A H -0.1599 -0.0273 0.1818 0.067 Uiso 1 1 calc R
H22B H -0.1069 -0.0875 0.2420 0.067 Uiso 1 1 calc R
H22C H -0.0680 -0.0778 0.1891 0.067 Uiso 1 1 calc R
C23 C -0.0549(2) 0.1297(3) 0.18772(16) 0.0428(9) Uani 1 1 d .
H23A H -0.1145 0.1434 0.1613 0.064 Uiso 1 1 calc R
H23B H -0.0222 0.0984 0.1645 0.064 Uiso 1 1 calc R
H23C H -0.0270 0.1941 0.2054 0.064 Uiso 1 1 calc R
C24 C -0.1098(2) 0.1060(3) 0.27230(16) 0.0387(9) Uani 1 1 d .
H24A H -0.1678 0.1232 0.2444 0.058 Uiso 1 1 calc R
H24B H -0.0807 0.1684 0.2921 0.058 Uiso 1 1 calc R
H24C H -0.1151 0.0578 0.3025 0.058 Uiso 1 1 calc R
Co1A Co 0.36983(3) 0.96097(3) 0.054095(18) 0.02291(11) Uani 1 1 d .
Co2A Co 0.31212(3) 0.81663(3) 0.095493(19) 0.02377(11) Uani 1 1 d .
O1A O 0.42945(16) 1.17405(19) 0.07079(12) 0.0426(6) Uani 1 1 d .
O2A O 0.2500(2) 0.9674(2) -0.07109(12) 0.0650(9) Uani 1 1 d .
O3A O 0.52412(17) 0.8652(2) 0.04067(12) 0.0543(8) Uani 1 1 d .
O4A O 0.22289(18) 0.7400(2) 0.17431(13) 0.0556(8) Uani 1 1 d .
O5A O 0.44919(17) 0.66113(19) 0.10947(12) 0.0461(7) Uani 1 1 d .
O6A O 0.17202(17) 0.7606(2) -0.01678(12) 0.0507(7) Uani 1 1 d .
O7A O 0.53636(18) 0.72741(19) 0.25559(14) 0.0563(8) Uani 1 1 d .
C1A C 0.4054(2) 1.0917(3) 0.06317(14) 0.0289(7) Uani 1 1 d .
C2A C 0.2955(2) 0.9640(3) -0.02306(16) 0.0387(8) Uani 1 1 d .
C3A C 0.4651(2) 0.9012(3) 0.04684(14) 0.0319(8) Uani 1 1 d .
C4A C 0.2590(2) 0.7686(3) 0.14438(16) 0.0350(8) Uani 1 1 d .
C5A C 0.3972(2) 0.7204(3) 0.10469(15) 0.0320(8) Uani 1 1 d .
C6A C 0.2274(2) 0.7797(3) 0.02561(16) 0.0342(8) Uani 1 1 d .
C7A C 0.37356(18) 0.9395(2) 0.13759(13) 0.0207(6) Uani 1 1 d .
C8A C 0.29278(19) 0.9625(2) 0.10299(13) 0.0215(6) Uani 1 1 d .
C9A C 0.21747(19) 1.0279(2) 0.09760(13) 0.0230(6) Uani 1 1 d .
C10A C 0.2291(2) 1.1301(2) 0.11510(14) 0.0272(7) Uani 1 1 d .
H10B H 0.2862 1.1568 0.1318 0.033 Uiso 1 1 calc R
C11A C 0.1591(2) 1.1932(2) 0.10859(16) 0.0333(8) Uani 1 1 d .
H11B H 0.1680 1.2631 0.1202 0.040 Uiso 1 1 calc R
C12A C 0.0756(2) 1.1539(3) 0.08484(14) 0.0326(8) Uani 1 1 d .
H12B H 0.0271 1.1970 0.0802 0.039 Uiso 1 1 calc R
C13A C 0.0629(2) 1.0531(3) 0.06803(14) 0.0335(8) Uani 1 1 d .
H13B H 0.0056 1.0265 0.0522 0.040 Uiso 1 1 calc R
C14A C 0.13295(19) 0.9900(3) 0.07401(13) 0.0276(7) Uani 1 1 d .
H14B H 0.1235 0.9203 0.0620 0.033 Uiso 1 1 calc R
C15A C 0.44068(18) 0.9705(2) 0.19652(13) 0.0207(6) Uani 1 1 d .
H15B H 0.4636 1.0383 0.1892 0.025 Uiso 1 1 calc R
C16A C 0.52006(18) 0.8964(2) 0.21566(14) 0.0250(7) Uani 1 1 d .
H16B H 0.5172 0.8586 0.1784 0.030 Uiso 1 1 calc R
C17A C 0.5126(2) 0.8145(3) 0.25948(16) 0.0352(8) Uani 1 1 d .
C18A C 0.4744(2) 0.8420(3) 0.30665(17) 0.0454(10) Uani 1 1 d .
H18C H 0.5157 0.8854 0.3377 0.055 Uiso 1 1 calc R
H18D H 0.4638 0.7790 0.3262 0.055 Uiso 1 1 calc R
C19A C 0.3895(3) 0.8995(3) 0.27823(19) 0.0559(11) Uani 1 1 d .
H19C H 0.3463 0.8528 0.2509 0.067 Uiso 1 1 calc R
H19D H 0.3671 0.9214 0.3100 0.067 Uiso 1 1 calc R
C20A C 0.4001(2) 0.9892(3) 0.24476(15) 0.0372(8) Uani 1 1 d .
H20C H 0.4365 1.0397 0.2737 0.045 Uiso 1 1 calc R
H20D H 0.3424 1.0208 0.2254 0.045 Uiso 1 1 calc R
C21A C 0.61087(19) 0.9504(2) 0.23776(14) 0.0289(7) Uani 1 1 d .
C22A C 0.6830(2) 0.8696(3) 0.25834(19) 0.0468(10) Uani 1 1 d .
H22D H 0.7396 0.9037 0.2725 0.070 Uiso 1 1 calc R
H22E H 0.6797 0.8244 0.2247 0.070 Uiso 1 1 calc R
H22F H 0.6757 0.8290 0.2910 0.070 Uiso 1 1 calc R
C23A C 0.6221(2) 1.0081(3) 0.18456(17) 0.0471(10) Uani 1 1 d .
H23D H 0.6784 1.0430 0.1977 0.071 Uiso 1 1 calc R
H23E H 0.5755 1.0587 0.1695 0.071 Uiso 1 1 calc R
H23F H 0.6195 0.9594 0.1526 0.071 Uiso 1 1 calc R
C24A C 0.6227(2) 1.0253(3) 0.28893(17) 0.0406(9) Uani 1 1 d .
H24D H 0.6806 1.0561 0.3005 0.061 Uiso 1 1 calc R
H24E H 0.6166 0.9889 0.3233 0.061 Uiso 1 1 calc R
H24F H 0.5786 1.0792 0.2760 0.061 Uiso 1 1 calc R

loop_
_atom_site_aniso_label
_atom_site_aniso_U_11
_atom_site_aniso_U_22
_atom_site_aniso_U_33
_atom_site_aniso_U_23
_atom_site_aniso_U_13
_atom_site_aniso_U_12
Co1 0.0279(2) 0.0320(2) 0.0214(2) -0.00074(19) 0.01144(19) -0.00377(19)
Co2 0.0348(3) 0.0372(3) 0.0246(2) -0.0063(2) 0.0095(2) -0.0130(2)
O1 0.0668(19) 0.0473(16) 0.0489(17) -0.0009(14) 0.0206(15) -0.0314(15)
O2 0.0601(19) 0.093(2) 0.0327(16) 0.0209(16) 0.0054(14) -0.0123(17)
O3 0.0468(16) 0.0576(19) 0.074(2) -0.0086(16) 0.0288(16) 0.0073(14)
O4 0.066(2) 0.132(3) 0.081(2) -0.036(2) 0.045(2) -0.061(2)
O5 0.082(2) 0.0434(17) 0.060(2) 0.0047(15) 0.0288(18) 0.0033(16)
O6 0.0593(18) 0.0619(19) 0.0372(16) -0.0012(14) -0.0029(15) -0.0116(15)
O7 0.0524(16) 0.0292(14) 0.0493(16) -0.0071(12) 0.0167(14) 0.0037(12)
C1 0.0393(19) 0.042(2) 0.0283(18) 0.0051(16) 0.0196(16) -0.0015(17)
C2 0.0365(19) 0.053(2) 0.030(2) 0.0026(18) 0.0125(17) -0.0085(18)
C3 0.038(2) 0.041(2) 0.037(2) -0.0054(17) 0.0195(17) -0.0065(17)
C4 0.051(2) 0.070(3) 0.044(2) -0.015(2) 0.017(2) -0.035(2)
C5 0.057(2) 0.037(2) 0.0293(19) -0.0023(17) 0.0126(18) -0.0132(19)
C6 0.041(2) 0.042(2) 0.032(2) -0.0037(17) 0.0078(18) -0.0098(17)
C7 0.0242(15) 0.0268(17) 0.0229(16) -0.0047(13) 0.0107(13) -0.0080(13)
C8 0.0235(15) 0.0342(18) 0.0217(16) -0.0020(14) 0.0093(13) -0.0068(14)
C9 0.0237(15) 0.043(2) 0.0242(16) 0.0076(15) 0.0111(14) 0.0041(15)
C10 0.0321(19) 0.070(3) 0.033(2) -0.0074(19) 0.0062(17) 0.0046(19)
C11 0.0254(19) 0.088(3) 0.046(2) 0.011(2) 0.0084(18) 0.017(2)
C12 0.046(2) 0.057(3) 0.042(2) 0.019(2) 0.027(2) 0.022(2)
C13 0.047(2) 0.035(2) 0.044(2) 0.0073(17) 0.0238(19) 0.0065(17)
C14 0.0297(17) 0.0325(18) 0.0330(19) 0.0095(16) 0.0099(15) 0.0016(15)
C15 0.0270(16) 0.0244(16) 0.0223(16) -0.0009(13) 0.0112(14) 0.0021(13)
C16 0.0286(16) 0.0222(15) 0.0202(15) 0.0012(13) 0.0122(13) -0.0026(13)
C17 0.0300(17) 0.0303(18) 0.0194(15) 0.0012(14) 0.0031(14) 0.0045(14)
C18 0.0354(18) 0.048(2) 0.0267(18) -0.0023(16) 0.0161(16) 0.0076(16)
C19 0.0324(18) 0.040(2) 0.0321(18) 0.0044(16) 0.0196(16) -0.0020(16)
C20 0.0345(17) 0.0278(17) 0.0262(17) 0.0032(14) 0.0153(15) -0.0012(14)
C21 0.0290(16) 0.0338(18) 0.0241(16) -0.0020(14) 0.0108(14) 0.0017(14)
C22 0.0337(19) 0.050(2) 0.041(2) -0.0122(18) 0.0006(17) -0.0064(17)
C23 0.0335(19) 0.060(3) 0.035(2) 0.0145(19) 0.0115(17) 0.0097(18)
C24 0.0253(17) 0.056(2) 0.036(2) -0.0068(18) 0.0134(16) 0.0040(17)
Co1A 0.0248(2) 0.0284(2) 0.0177(2) 0.00190(18) 0.01009(18) 0.00108(18)
Co2A 0.0240(2) 0.0244(2) 0.0254(2) -0.00119(18) 0.01172(18) -0.00092(18)
O1A 0.0500(15) 0.0373(15) 0.0475(16) -0.0050(12) 0.0255(14) -0.0118(12)
O2A 0.078(2) 0.066(2) 0.0292(15) -0.0031(14) -0.0083(15) 0.0075(17)
O3A 0.0510(16) 0.075(2) 0.0511(17) 0.0142(15) 0.0356(15) 0.0278(15)
O4A 0.0655(18) 0.0568(18) 0.0607(19) 0.0050(15) 0.0426(17) -0.0132(15)
O5A 0.0515(16) 0.0430(15) 0.0512(17) 0.0064(13) 0.0273(14) 0.0166(13)
O6A 0.0412(15) 0.0676(19) 0.0393(16) -0.0218(14) 0.0088(13) -0.0122(14)
O7A 0.0552(17) 0.0309(15) 0.077(2) 0.0122(14) 0.0152(16) 0.0075(13)
C1A 0.0280(17) 0.040(2) 0.0224(16) 0.0052(15) 0.0134(14) 0.0056(15)
C2A 0.046(2) 0.039(2) 0.0271(19) -0.0058(16) 0.0075(17) 0.0006(17)
C3A 0.0388(19) 0.038(2) 0.0242(17) 0.0063(15) 0.0180(16) 0.0027(16)
C4A 0.039(2) 0.0290(18) 0.041(2) -0.0023(16) 0.0189(18) -0.0029(16)
C5A 0.0387(19) 0.0307(18) 0.0313(18) 0.0012(15) 0.0180(16) -0.0004(16)
C6A 0.038(2) 0.0340(19) 0.037(2) -0.0095(16) 0.0216(18) -0.0043(16)
C7A 0.0235(15) 0.0214(15) 0.0208(15) 0.0011(12) 0.0123(13) -0.0020(12)
C8A 0.0260(15) 0.0210(15) 0.0202(15) 0.0007(12) 0.0113(13) -0.0039(13)
C9A 0.0238(15) 0.0315(17) 0.0143(14) 0.0039(13) 0.0073(12) 0.0037(13)
C10A 0.0254(16) 0.0299(18) 0.0289(17) -0.0003(14) 0.0126(14) 0.0001(14)
C11A 0.0400(19) 0.0245(17) 0.040(2) 0.0001(15) 0.0193(17) 0.0037(15)
C12A 0.0312(18) 0.042(2) 0.0264(17) 0.0034(15) 0.0117(15) 0.0125(16)
C13A 0.0198(15) 0.054(2) 0.0251(17) -0.0051(16) 0.0058(14) 0.0026(16)
C14A 0.0265(16) 0.0352(18) 0.0196(15) -0.0058(14) 0.0059(14) 0.0012(14)
C15A 0.0225(14) 0.0233(16) 0.0172(14) 0.0005(12) 0.0079(12) 0.0019(12)
C16A 0.0232(15) 0.0280(17) 0.0223(16) -0.0026(13) 0.0058(13) 0.0036(13)
C17A 0.0262(17) 0.034(2) 0.037(2) 0.0023(16) 0.0001(15) -0.0006(15)
C18A 0.043(2) 0.054(2) 0.039(2) 0.0258(19) 0.0123(18) 0.0068(18)
C19A 0.052(2) 0.079(3) 0.044(2) 0.014(2) 0.027(2) 0.009(2)
C20A 0.042(2) 0.052(2) 0.0227(17) 0.0039(16) 0.0169(16) 0.0154(17)
C21A 0.0224(15) 0.0356(18) 0.0273(17) -0.0011(15) 0.0067(14) -0.0008(14)
C22A 0.0264(18) 0.055(2) 0.056(3) 0.000(2) 0.0099(18) 0.0085(17)
C23A 0.0326(19) 0.068(3) 0.043(2) 0.009(2) 0.0158(18) -0.0085(19)
C24A 0.0279(18) 0.047(2) 0.042(2) -0.0065(18) 0.0048(17) -0.0057(16)

loop_
_atom_type_symbol
_atom_type_description
_atom_type_scat_dispersion_real
_atom_type_scat_dispersion_imag
_atom_type_scat_source
C C 0.0033 0.0016 'International Tables Vol C Tables 4.2.6.8 and 6.1.1.4'
H H 0.0000 0.0000 'International Tables Vol C Tables 4.2.6.8 and 6.1.1.4'
O O 0.0106 0.0060 'International Tables Vol C Tables 4.2.6.8 and 6.1.1.4'
Co Co 0.3494 0.9721 'International Tables Vol C Tables 4.2.6.8 and 6.1.1.4'

loop_
_geom_angle_atom_site_label_1
_geom_angle_atom_site_label_2
_geom_angle_atom_site_label_3
_geom_angle
C1 Co1 C3 98.57(16)
C1 Co1 C2 98.42(16)
C3 Co1 C2 107.86(17)
C1 Co1 C7 101.32(13)
C3 Co1 C7 102.70(15)
C2 Co1 C7 140.41(14)
C1 Co1 C8 103.01(14)
C3 Co1 C8 139.12(15)
C2 Co1 C8 102.81(15)
C7 Co1 C8 39.26(12)
C1 Co1 Co2 151.24(11)
C3 Co1 Co2 97.31(11)
C2 Co1 Co2 99.30(11)
C7 Co1 Co2 51.62(8)
C8 Co1 Co2 50.85(9)
C4 Co2 C6 99.61(18)
C4 Co2 C5 102.90(19)
C6 Co2 C5 105.40(17)
C4 Co2 C8 95.99(16)
C6 Co2 C8 105.68(15)
C5 Co2 C8 140.06(15)
C4 Co2 C7 100.48(15)
C6 Co2 C7 141.44(15)
C5 Co2 C7 101.71(15)
C8 Co2 C7 39.67(13)
C4 Co2 Co1 147.38(13)
C6 Co2 Co1 96.42(11)
C5 Co2 Co1 99.92(12)
C8 Co2 Co1 52.15(9)
C7 Co2 Co1 51.78(9)
O1 C1 Co1 178.3(3)
O2 C2 Co1 177.4(4)
O3 C3 Co1 178.4(3)
O4 C4 Co2 175.8(4)
O5 C5 Co2 177.5(4)
O6 C6 Co2 176.6(3)
C8 C7 C15 146.4(3)
C8 C7 Co2 69.17(18)
C15 C7 Co2 131.8(2)
C8 C7 Co1 70.64(18)
C15 C7 Co1 133.3(2)
Co2 C7 Co1 76.59(11)
C7 C8 C9 144.2(3)
C7 C8 Co2 71.16(19)
C9 C8 Co2 133.9(2)
C7 C8 Co1 70.10(18)
C9 C8 Co1 132.4(2)
Co2 C8 Co1 77.00(11)
C14 C9 C10 118.0(3)
C14 C9 C8 120.9(3)
C10 C9 C8 121.1(3)
C11 C10 C9 119.9(4)
C12 C11 C10 121.3(4)
C11 C12 C13 119.3(4)
C12 C13 C14 120.3(4)
C13 C14 C9 121.2(3)
C7 C15 C20 111.0(2)
C7 C15 C16 109.9(2)
C20 C15 C16 112.7(2)
C17 C16 C15 113.8(2)
C17 C16 C21 112.5(2)
C15 C16 C21 114.2(2)
O7 C17 C18 120.6(3)
O7 C17 C16 119.3(3)
C18 C17 C16 120.0(3)
C17 C18 C19 113.5(3)
C20 C19 C18 109.5(3)
C19 C20 C15 112.5(3)
C22 C21 C23 109.6(3)
C22 C21 C24 107.5(3)
C23 C21 C24 108.5(3)
C22 C21 C16 109.0(3)
C23 C21 C16 112.8(3)
C24 C21 C16 109.3(3)
C1A Co1A C3A 99.54(14)
C1A Co1A C2A 100.25(15)
C3A Co1A C2A 102.39(16)
C1A Co1A C7A 96.75(13)
C3A Co1A C7A 107.73(13)
C2A Co1A C7A 142.21(15)
C1A Co1A C8A 99.60(13)
C3A Co1A C8A 143.50(13)
C2A Co1A C8A 104.38(15)
C7A Co1A C8A 39.14(11)
C1A Co1A Co2A 146.63(10)
C3A Co1A Co2A 99.90(11)
C2A Co1A Co2A 101.72(12)
C7A Co1A Co2A 51.36(8)
C8A Co1A Co2A 50.56(8)
C4A Co2A C6A 96.32(15)
C4A Co2A C5A 101.74(15)
C6A Co2A C5A 103.73(15)
C4A Co2A C8A 98.76(14)
C6A Co2A C8A 104.14(14)
C5A Co2A C8A 143.08(14)
C4A Co2A C7A 103.52(14)
C6A Co2A C7A 140.50(14)
C5A Co2A C7A 105.13(14)
C8A Co2A C7A 39.68(12)
C4A Co2A Co1A 150.31(11)
C6A Co2A Co1A 96.63(11)
C5A Co2A Co1A 100.95(10)
C8A Co2A Co1A 52.10(8)
C7A Co2A Co1A 51.74(8)
O1A C1A Co1A 177.8(3)
O2A C2A Co1A 178.9(4)
O3A C3A Co1A 177.9(3)
O4A C4A Co2A 177.6(3)
O5A C5A Co2A 179.0(3)
O6A C6A Co2A 176.1(3)
C8A C7A C15A 140.0(3)
C8A C7A Co2A 69.12(17)
C15A C7A Co2A 140.4(2)
C8A C7A Co1A 70.68(17)
C15A C7A Co1A 130.7(2)
Co2A C7A Co1A 76.89(11)
C7A C8A C9A 144.3(3)
C7A C8A Co2A 71.20(18)
C9A C8A Co2A 135.9(2)
C7A C8A Co1A 70.18(17)
C9A C8A Co1A 129.7(2)
Co2A C8A Co1A 77.34(11)
C10A C9A C14A 118.4(3)
C10A C9A C8A 120.4(3)
C14A C9A C8A 121.2(3)
C11A C10A C9A 121.2(3)
C10A C11A C12A 119.5(3)
C13A C12A C11A 120.2(3)
C12A C13A C14A 120.4(3)
C13A C14A C9A 120.4(3)
C7A C15A C20A 111.8(2)
C7A C15A C16A 112.0(2)
C20A C15A C16A 114.5(2)
C17A C16A C15A 112.2(3)
C17A C16A C21A 112.1(3)
C15A C16A C21A 114.9(2)
O7A C17A C18A 120.5(3)
O7A C17A C16A 120.0(3)
C18A C17A C16A 119.5(3)
C17A C18A C19A 109.9(3)
C20A C19A C18A 112.1(3)
C19A C20A C15A 116.4(3)
C24A C21A C22A 108.4(3)
C24A C21A C23A 108.9(3)
C22A C21A C23A 107.6(3)
C24A C21A C16A 113.7(3)
C22A C21A C16A 109.7(3)
C23A C21A C16A 108.3(3)

loop_
_geom_bond_atom_site_label_1
_geom_bond_atom_site_label_2
_geom_bond_distance
Co1 C1 1.788(4)
Co1 C3 1.819(4)
Co1 C2 1.824(4)
Co1 C7 1.986(3)
Co1 C8 1.993(3)
Co1 Co2 2.4592(6)
Co2 C4 1.803(4)
Co2 C6 1.815(4)
Co2 C5 1.820(4)
Co2 C8 1.957(3)
Co2 C7 1.982(3)
O1 C1 1.127(4)
O2 C2 1.132(4)
O3 C3 1.133(4)
O4 C4 1.138(5)
O5 C5 1.131(4)
O6 C6 1.134(4)
O7 C17 1.218(4)
C7 C8 1.337(4)
C7 C15 1.508(4)
C8 C9 1.479(4)
C9 C14 1.387(5)
C9 C10 1.394(4)
C10 C11 1.390(5)
C11 C12 1.363(6)
C12 C13 1.373(5)
C13 C14 1.383(5)
C15 C20 1.540(4)
C15 C16 1.560(4)
C16 C17 1.525(4)
C16 C21 1.577(4)
C17 C18 1.498(5)
C18 C19 1.522(5)
C19 C20 1.517(4)
C21 C22 1.528(5)
C21 C23 1.530(5)
C21 C24 1.538(4)
Co1A C1A 1.793(4)
Co1A C3A 1.808(3)
Co1A C2A 1.820(4)
Co1A C7A 1.985(3)
Co1A C8A 1.991(3)
Co1A Co2A 2.4616(6)
Co2A C4A 1.789(4)
Co2A C6A 1.826(4)
Co2A C5A 1.835(4)
Co2A C8A 1.949(3)
Co2A C7A 1.974(3)
O1A C1A 1.138(4)
O2A C2A 1.130(4)
O3A C3A 1.131(4)
O4A C4A 1.135(4)
O5A C5A 1.128(4)
O6A C6A 1.129(4)
O7A C17A 1.216(4)
C7A C8A 1.332(4)
C7A C15A 1.509(4)
C8A C9A 1.472(4)
C9A C10A 1.391(4)
C9A C14A 1.396(4)
C10A C11A 1.378(4)
C11A C12A 1.389(5)
C12A C13A 1.370(5)
C13A C14A 1.381(4)
C15A C20A 1.531(4)
C15A C16A 1.560(4)
C16A C17A 1.527(5)
C16A C21A 1.567(4)
C17A C18A 1.505(5)
C18A C19A 1.519(5)
C19A C20A 1.460(5)
C21A C24A 1.521(5)
C21A C22A 1.534(4)
C21A C23A 1.537(5)

loop_
_geom_torsion_atom_site_label_1
_geom_torsion_atom_site_label_2
_geom_torsion_atom_site_label_3
_geom_torsion_atom_site_label_4
_geom_torsion
C1 Co1 Co2 C4 -14.1(4)
C3 Co1 Co2 C4 -137.2(3)
C2 Co1 Co2 C4 113.3(3)
C7 Co1 Co2 C4 -36.8(3)
C8 Co1 Co2 C4 14.3(3)
C1 Co1 Co2 C6 -133.3(3)
C3 Co1 Co2 C6 103.63(17)
C2 Co1 Co2 C6 -5.89(17)
C7 Co1 Co2 C6 -155.93(17)
C8 Co1 Co2 C6 -104.89(17)
C1 Co1 Co2 C5 119.8(3)
C3 Co1 Co2 C5 -3.28(16)
C2 Co1 Co2 C5 -112.81(17)
C7 Co1 Co2 C5 97.15(16)
C8 Co1 Co2 C5 148.19(16)
C1 Co1 Co2 C8 -28.4(3)
C3 Co1 Co2 C8 -151.47(16)
C2 Co1 Co2 C8 99.00(17)
C7 Co1 Co2 C8 -51.04(16)
C1 Co1 Co2 C7 22.7(3)
C3 Co1 Co2 C7 -100.43(16)
C2 Co1 Co2 C7 150.04(17)
C8 Co1 Co2 C7 51.04(16)
C3 Co1 C1 O1 13(10)
C2 Co1 C1 O1 122(10)
C7 Co1 C1 O1 -92(10)
C8 Co1 C1 O1 -132(10)
Co2 Co1 C1 O1 -110(10)
C1 Co1 C2 O2 69(8)
C3 Co1 C2 O2 171(8)
C7 Co1 C2 O2 -50(8)
C8 Co1 C2 O2 -36(8)
Co2 Co1 C2 O2 -88(8)
C1 Co1 C3 O3 -81(12)
C2 Co1 C3 O3 177(100)
C7 Co1 C3 O3 23(12)
C8 Co1 C3 O3 41(12)
Co2 Co1 C3 O3 75(12)
C6 Co2 C4 O4 113(6)
C5 Co2 C4 O4 -138(6)
C8 Co2 C4 O4 6(6)
C7 Co2 C4 O4 -34(6)
Co1 Co2 C4 O4 -5(6)
C4 Co2 C5 O5 132(8)
C6 Co2 C5 O5 -124(8)
C8 Co2 C5 O5 16(8)
C7 Co2 C5 O5 29(8)
Co1 Co2 C5 O5 -24(8)
C4 Co2 C6 O6 -139(6)
C5 Co2 C6 O6 114(6)
C8 Co2 C6 O6 -40(7)
C7 Co2 C6 O6 -19(7)
Co1 Co2 C6 O6 12(7)
C4 Co2 C7 C8 86.7(2)
C6 Co2 C7 C8 -33.5(3)
C5 Co2 C7 C8 -167.6(2)
Co1 Co2 C7 C8 -74.10(17)
C4 Co2 C7 C15 -62.1(3)
C6 Co2 C7 C15 177.6(3)
C5 Co2 C7 C15 43.6(3)
C8 Co2 C7 C15 -148.8(4)
Co1 Co2 C7 C15 137.1(3)
C4 Co2 C7 Co1 160.85(17)
C6 Co2 C7 Co1 40.6(3)
C5 Co2 C7 Co1 -93.48(14)
C8 Co2 C7 Co1 74.10(17)
C1 Co1 C7 C8 -96.8(2)
C3 Co1 C7 C8 161.6(2)
C2 Co1 C7 C8 21.7(3)
Co2 Co1 C7 C8 72.32(18)
C1 Co1 C7 C15 55.1(3)
C3 Co1 C7 C15 -46.5(3)
C2 Co1 C7 C15 173.6(3)
C8 Co1 C7 C15 151.9(4)
Co2 Co1 C7 C15 -135.8(3)
C1 Co1 C7 Co2 -169.10(13)
C3 Co1 C7 Co2 89.31(14)
C2 Co1 C7 Co2 -50.7(2)
C8 Co1 C7 Co2 -72.32(18)
C15 C7 C8 C9 -5.4(8)
Co2 C7 C8 C9 -141.1(5)
Co1 C7 C8 C9 136.3(5)
C15 C7 C8 Co2 135.7(5)
Co1 C7 C8 Co2 -82.58(9)
C15 C7 C8 Co1 -141.7(5)
Co2 C7 C8 Co1 82.58(9)
C4 Co2 C8 C7 -99.2(2)
C6 Co2 C8 C7 159.0(2)
C5 Co2 C8 C7 19.2(3)
Co1 Co2 C8 C7 73.12(17)
C4 Co2 C8 C9 50.2(3)
C6 Co2 C8 C9 -51.6(3)
C5 Co2 C8 C9 168.5(3)
C7 Co2 C8 C9 149.4(4)
Co1 Co2 C8 C9 -137.5(4)
C4 Co2 C8 Co1 -172.32(16)
C6 Co2 C8 Co1 85.92(15)
C5 Co2 C8 Co1 -54.0(2)
C7 Co2 C8 Co1 -73.12(17)
C1 Co1 C8 C7 92.0(2)
C3 Co1 C8 C7 -28.0(3)
C2 Co1 C8 C7 -166.0(2)
Co2 Co1 C8 C7 -74.40(18)
C1 Co1 C8 C9 -54.8(3)
C3 Co1 C8 C9 -174.9(3)
C2 Co1 C8 C9 47.1(3)
C7 Co1 C8 C9 -146.8(4)
Co2 Co1 C8 C9 138.8(3)
C1 Co1 C8 Co2 166.43(13)
C3 Co1 C8 Co2 46.4(2)
C2 Co1 C8 Co2 -91.64(14)
C7 Co1 C8 Co2 74.40(18)
C7 C8 C9 C14 -42.6(6)
Co2 C8 C9 C14 -167.1(3)
Co1 C8 C9 C14 75.8(4)
C7 C8 C9 C10 136.8(5)
Co2 C8 C9 C10 12.3(5)
Co1 C8 C9 C10 -104.8(4)
C14 C9 C10 C11 1.5(5)
C8 C9 C10 C11 -177.9(3)
C9 C10 C11 C12 -0.8(6)
C10 C11 C12 C13 -0.1(6)
C11 C12 C13 C14 0.2(5)
C12 C13 C14 C9 0.6(5)
C10 C9 C14 C13 -1.5(5)
C8 C9 C14 C13 178.0(3)
C8 C7 C15 C20 -66.7(6)
Co2 C7 C15 C20 52.2(4)
Co1 C7 C15 C20 166.7(2)
C8 C7 C15 C16 58.6(6)
Co2 C7 C15 C16 177.5(2)
Co1 C7 C15 C16 -68.0(4)
C7 C15 C16 C17 -88.0(3)
C20 C15 C16 C17 36.4(3)
C7 C15 C16 C21 140.9(3)
C20 C15 C16 C21 -94.7(3)
C15 C16 C17 O7 149.6(3)
C21 C16 C17 O7 -78.4(4)
C15 C16 C17 C18 -30.4(4)
C21 C16 C17 C18 101.6(3)
O7 C17 C18 C19 -141.1(3)
C16 C17 C18 C19 38.9(4)
C17 C18 C19 C20 -52.6(4)
C18 C19 C20 C15 61.5(4)
C7 C15 C20 C19 70.1(3)
C16 C15 C20 C19 -53.7(3)
C17 C16 C21 C22 53.7(3)
C15 C16 C21 C22 -174.6(3)
C17 C16 C21 C23 -68.3(3)
C15 C16 C21 C23 63.4(3)
C17 C16 C21 C24 170.9(3)
C15 C16 C21 C24 -57.4(3)
C1A Co1A Co2A C4A 18.6(3)
C3A Co1A Co2A C4A 143.4(3)
C2A Co1A Co2A C4A -111.6(3)
C7A Co1A Co2A C4A 38.5(3)
C8A Co1A Co2A C4A -12.5(3)
C1A Co1A Co2A C6A 133.9(2)
C3A Co1A Co2A C6A -101.30(15)
C2A Co1A Co2A C6A 3.70(16)
C7A Co1A Co2A C6A 153.85(15)
C8A Co1A Co2A C6A 102.77(15)
C1A Co1A Co2A C5A -120.7(2)
C3A Co1A Co2A C5A 4.12(15)
C2A Co1A Co2A C5A 109.12(16)
C7A Co1A Co2A C5A -100.72(15)
C8A Co1A Co2A C5A -151.80(16)
C1A Co1A Co2A C8A 31.1(2)
C3A Co1A Co2A C8A 155.93(15)
C2A Co1A Co2A C8A -99.08(16)
C7A Co1A Co2A C8A 51.08(15)
C1A Co1A Co2A C7A -20.0(2)
C3A Co1A Co2A C7A 104.85(15)
C2A Co1A Co2A C7A -150.15(16)
C8A Co1A Co2A C7A -51.08(15)
C3A Co1A C1A O1A -81(8)
C2A Co1A C1A O1A 174(100)
C7A Co1A C1A O1A 28(8)
C8A Co1A C1A O1A 68(8)
Co2A Co1A C1A O1A 44(8)
C1A Co1A C2A O2A 16(21)
C3A Co1A C2A O2A -86(20)
C7A Co1A C2A O2A 132(20)
C8A Co1A C2A O2A 119(20)
Co2A Co1A C2A O2A 171(100)
C1A Co1A C3A O3A -69(10)
C2A Co1A C3A O3A 34(10)
C7A Co1A C3A O3A -170(10)
C8A Co1A C3A O3A 170(10)
Co2A Co1A C3A O3A 138(10)
C6A Co2A C4A O4A -53(8)
C5A Co2A C4A O4A -158(8)
C8A Co2A C4A O4A 53(8)
C7A Co2A C4A O4A 93(8)
Co1A Co2A C4A O4A 63(8)
C4A Co2A C5A O5A 130(18)
C6A Co2A C5A O5A 31(18)
C8A Co2A C5A O5A -108(18)
C7A Co2A C5A O5A -122(18)
Co1A Co2A C5A O5A -69(18)
C4A Co2A C6A O6A 63(5)
C5A Co2A C6A O6A 167(5)
C8A Co2A C6A O6A -37(5)
C7A Co2A C6A O6A -57(5)
Co1A Co2A C6A O6A -90(5)
C4A Co2A C7A C8A -87.4(2)
C6A Co2A C7A C8A 30.6(3)
C5A Co2A C7A C8A 166.19(19)
Co1A Co2A C7A C8A 74.05(17)
C4A Co2A C7A C15A 58.3(3)
C6A Co2A C7A C15A 176.3(3)
C5A Co2A C7A C15A -48.1(3)
C8A Co2A C7A C15A 145.7(4)
Co1A Co2A C7A C15A -140.3(4)
C4A Co2A C7A Co1A -161.50(12)
C6A Co2A C7A Co1A -43.5(2)
C5A Co2A C7A Co1A 92.14(13)
C8A Co2A C7A Co1A -74.05(17)
C1A Co1A C7A C8A 96.93(19)
C3A Co1A C7A C8A -160.77(19)
C2A Co1A C7A C8A -19.5(3)
Co2A Co1A C7A C8A -72.17(17)
C1A Co1A C7A C15A -43.4(3)
C3A Co1A C7A C15A 58.9(3)
C2A Co1A C7A C15A -159.8(3)
C8A Co1A C7A C15A -140.3(4)
Co2A Co1A C7A C15A 147.5(3)
C1A Co1A C7A Co2A 169.10(11)
C3A Co1A C7A Co2A -88.60(14)
C2A Co1A C7A Co2A 52.7(2)
C8A Co1A C7A Co2A 72.17(17)
C15A C7A C8A C9A -0.3(7)
Co2A C7A C8A C9A 145.7(5)
Co1A C7A C8A C9A -131.4(5)
C15A C7A C8A Co2A -146.0(4)
Co1A C7A C8A Co2A 82.91(9)
C15A C7A C8A Co1A 131.1(4)
Co2A C7A C8A Co1A -82.91(9)
C4A Co2A C8A C7A 100.6(2)
C6A Co2A C8A C7A -160.51(18)
C5A Co2A C8A C7A -22.6(3)
Co1A Co2A C8A C7A -73.11(16)
C4A Co2A C8A C9A -51.2(3)
C6A Co2A C8A C9A 47.7(3)
C5A Co2A C8A C9A -174.4(3)
C7A Co2A C8A C9A -151.8(4)
Co1A Co2A C8A C9A 135.1(3)
C4A Co2A C8A Co1A 173.75(13)
C6A Co2A C8A Co1A -87.41(13)
C5A Co2A C8A Co1A 50.6(2)
C7A Co2A C8A Co1A 73.11(16)
C1A Co1A C8A C7A -88.91(19)
C3A Co1A C8A C7A 31.8(3)
C2A Co1A C8A C7A 167.81(19)
Co2A Co1A C8A C7A 74.33(17)
C1A Co1A C8A C9A 56.5(3)
C3A Co1A C8A C9A 177.2(3)
C2A Co1A C8A C9A -46.8(3)
C7A Co1A C8A C9A 145.4(4)
Co2A Co1A C8A C9A -140.3(3)
C1A Co1A C8A Co2A -163.24(12)
C3A Co1A C8A Co2A -42.5(3)
C2A Co1A C8A Co2A 93.48(14)
C7A Co1A C8A Co2A -74.33(17)
C7A C8A C9A C10A 40.0(6)
Co2A C8A C9A C10A 170.0(2)
Co1A C8A C9A C10A -73.5(4)
C7A C8A C9A C14A -141.1(4)
Co2A C8A C9A C14A -11.1(5)
Co1A C8A C9A C14A 105.4(3)
C14A C9A C10A C11A -1.0(5)
C8A C9A C10A C11A 177.9(3)
C9A C10A C11A C12A 0.8(5)
C10A C11A C12A C13A 0.0(5)
C11A C12A C13A C14A -0.6(5)
C12A C13A C14A C9A 0.4(5)
C10A C9A C14A C13A 0.4(5)
C8A C9A C14A C13A -178.6(3)
C8A C7A C15A C20A 40.2(5)
Co2A C7A C15A C20A -84.7(4)
Co1A C7A C15A C20A 150.5(2)
C8A C7A C15A C16A 170.3(4)
Co2A C7A C15A C16A 45.4(4)
Co1A C7A C15A C16A -79.4(3)
C7A C15A C16A C17A -96.7(3)
C20A C15A C16A C17A 32.0(4)
C7A C15A C16A C21A 133.6(3)
C20A C15A C16A C21A -97.7(3)
C15A C16A C17A O7A 141.4(3)
C21A C16A C17A O7A -87.5(4)
C15A C16A C17A C18A -37.6(4)
C21A C16A C17A C18A 93.5(3)
O7A C17A C18A C19A -130.3(4)
C16A C17A C18A C19A 48.7(4)
C17A C18A C19A C20A -55.0(5)
C18A C19A C20A C15A 54.6(5)
C7A C15A C20A C19A 85.9(4)
C16A C15A C20A C19A -42.9(4)
C17A C16A C21A C24A -74.4(4)
C15A C16A C21A C24A 55.4(4)
C17A C16A C21A C22A 47.2(4)
C15A C16A C21A C22A 177.0(3)
C17A C16A C21A C23A 164.4(3)
C15A C16A C21A C23A -65.8(3)
